data_7100902
loop_
_publ_author_name
'Andreas Kempter'
'Christian Gemel'
'Roland Fischer'

_publ_section_title
;
The Al(I) Bis-Imimidinate Al(DDP) as a metalloid
NHC type ligand for Pd(0) complexes and clusters
;
_journal_name_full 'Chemical Communications'
_journal_paper_doi 10.1039/b518065a
_journal_year 2006
_chemical_formula_sum 'C45 H77 Al N2 O2 Pd2 Si4'
_chemical_formula_weight 1030.23
_space_group_IT_number 14
_symmetry_cell_setting monoclinic
_symmetry_space_group_name_Hall '-P 2ybc'
_symmetry_space_group_name_H-M 'P 1 21/c 1'
_cell_angle_alpha 90.00
_cell_angle_beta 112.833(8)
_cell_angle_gamma 90.00
_cell_formula_units_Z 4
_cell_length_a 21.1864(18)
_cell_length_b 13.1927(9)
_cell_length_c 21.8095(17)
_cell_measurement_temperature 97(2)
_cell_volume 5618.2(8)
_diffrn_ambient_temperature 97(2)
_exptl_crystal_density_diffrn 1.218
_cod_depositor_comments
;
The following automatic conversions were performed:
'_symmetry_cell_setting' value 'Monoclinic' changed to 'monoclinic'
according to '/home/saulius/struct/CIF-dictionaries/cif_core.dic'
dictionary named 'cif_core.dic' version 2.4.1 from 2010-06-29.

Automatic conversion script
Id: cif_fix_enum 1527 2010-12-29 10:47:43Z saulius 
;
_cod_original_sg_symbol_H-M 'P 21/c'
_cod_database_code 7100902

loop_
_symmetry_equiv_pos_as_xyz
'x, y, z'
'-x, y+1/2, -z+1/2'
'-x, -y, -z'
'x, -y-1/2, z-1/2'

loop_
_atom_site_label
_atom_site_type_symbol
_atom_site_fract_x
_atom_site_fract_y
_atom_site_fract_z
_atom_site_U_iso_or_equiv
_atom_site_adp_type
_atom_site_occupancy
_atom_site_symmetry_multiplicity
_atom_site_calc_flag
_atom_site_refinement_flags
_atom_site_disorder_assembly
_atom_site_disorder_group
Al Al 0.70392(9) -0.50786(13) 0.33903(9) 0.0128(4) Uani 1 1 d . . .
Pd1 Pd 0.74996(3) -0.66661(4) 0.39414(2) 0.01622(14) Uani 1 1 d . . .
N1 N 0.7622(2) -0.4269(4) 0.3091(2) 0.0158(12) Uani 1 1 d . . .
C1 C 0.7390(3) -0.3454(4) 0.2701(3) 0.0164(14) Uani 1 1 d . . .
O1 O 0.7828(2) -0.8955(3) 0.4747(2) 0.0248(11) Uani 1 1 d . . .
Pd2 Pd 0.70021(3) -0.50377(4) 0.44952(2) 0.01704(14) Uani 1 1 d . . .
N2 N 0.6219(3) -0.4782(3) 0.2617(2) 0.0151(12) Uani 1 1 d . . .
C2 C 0.6694(3) -0.3225(4) 0.2400(3) 0.0174(14) Uani 1 1 d . . .
H2A H 0.6580 -0.2552 0.2240 0.021 Uiso 1 1 calc R . .
O2 O 0.7284(3) -0.3677(3) 0.5992(2) 0.0381(14) Uani 1 1 d . . .
C3 C 0.6144(3) -0.3880(4) 0.2309(3) 0.0162(14) Uani 1 1 d . . .
C4 C 0.7872(3) -0.2745(5) 0.2554(4) 0.0284(17) Uani 1 1 d . . .
H4A H 0.8344 -0.2977 0.2788 0.043 Uiso 1 1 calc R . .
H4B H 0.7823 -0.2060 0.2703 0.043 Uiso 1 1 calc R . .
H4C H 0.7761 -0.2737 0.2074 0.043 Uiso 1 1 calc R . .
C5 C 0.5438(3) -0.3527(5) 0.1841(3) 0.0242(16) Uani 1 1 d . . .
H5A H 0.5098 -0.4046 0.1815 0.036 Uiso 1 1 calc R . .
H5B H 0.5439 -0.3413 0.1397 0.036 Uiso 1 1 calc R . .
H5C H 0.5323 -0.2893 0.2008 0.036 Uiso 1 1 calc R . .
C6 C 0.8350(3) -0.4524(5) 0.3306(3) 0.0204(15) Uani 1 1 d . . .
C7 C 0.8840(3) -0.3994(5) 0.3830(4) 0.0295(18) Uani 1 1 d . . .
C8 C 0.9532(4) -0.4288(6) 0.4011(4) 0.038(2) Uani 1 1 d . . .
H8A H 0.9881 -0.3939 0.4361 0.046 Uiso 1 1 calc R . .
C9 C 0.9710(4) -0.5069(6) 0.3691(4) 0.046(2) Uani 1 1 d . . .
H9A H 1.0178 -0.5247 0.3817 0.056 Uiso 1 1 calc R . .
C10 C 0.9212(4) -0.5594(6) 0.3186(4) 0.0349(19) Uani 1 1 d . . .
H10A H 0.9340 -0.6142 0.2976 0.042 Uiso 1 1 calc R . .
Si11 Si 0.85740(9) -0.83923(13) 0.49748(9) 0.0204(4) Uani 1 1 d . . .
C11 C 0.8525(4) -0.5336(5) 0.2981(3) 0.0265(17) Uani 1 1 d . . .
Si12 Si 0.71860(9) -0.91401(13) 0.40328(9) 0.0192(4) Uani 1 1 d . . .
C12 C 0.8677(4) -0.3171(5) 0.4222(4) 0.037(2) Uani 1 1 d . . .
H12A H 0.8192 -0.2957 0.3972 0.045 Uiso 1 1 calc R . .
C13 C 0.8738(4) -0.3579(6) 0.4894(4) 0.049(2) Uani 1 1 d . . .
H13A H 0.8441 -0.4173 0.4828 0.073 Uiso 1 1 calc R . .
H13B H 0.8598 -0.3053 0.5133 0.073 Uiso 1 1 calc R . .
H13C H 0.9214 -0.3773 0.5154 0.073 Uiso 1 1 calc R . .
C14 C 0.9140(5) -0.2225(6) 0.4323(5) 0.071(3) Uani 1 1 d . . .
H14A H 0.9092 -0.1954 0.3889 0.106 Uiso 1 1 calc R . .
H14B H 0.9618 -0.2414 0.4577 0.106 Uiso 1 1 calc R . .
H14C H 0.9001 -0.1707 0.4568 0.106 Uiso 1 1 calc R . .
C15 C 0.7995(4) -0.5892(5) 0.2409(3) 0.0251(16) Uani 1 1 d . . .
H15A H 0.7566 -0.5919 0.2496 0.030 Uiso 1 1 calc R . .
C16 C 0.8200(4) -0.6979(5) 0.2340(4) 0.039(2) Uani 1 1 d . . .
H16A H 0.8304 -0.7339 0.2761 0.058 Uiso 1 1 calc R . .
H16B H 0.8607 -0.6977 0.2230 0.058 Uiso 1 1 calc R . .
H16C H 0.7823 -0.7320 0.1986 0.058 Uiso 1 1 calc R . .
C17 C 0.7830(4) -0.5313(6) 0.1751(4) 0.041(2) Uani 1 1 d . . .
H17A H 0.7695 -0.4617 0.1800 0.062 Uiso 1 1 calc R . .
H17B H 0.7454 -0.5653 0.1394 0.062 Uiso 1 1 calc R . .
H17C H 0.8237 -0.5301 0.1640 0.062 Uiso 1 1 calc R . .
C18 C 0.5628(3) -0.5457(5) 0.2336(3) 0.0188(15) Uani 1 1 d . . .
C19 C 0.5543(3) -0.5995(4) 0.1751(3) 0.0196(15) Uani 1 1 d . . .
C20 C 0.4941(4) -0.6560(5) 0.1456(3) 0.0287(17) Uani 1 1 d . . .
H20A H 0.4861 -0.6914 0.1054 0.034 Uiso 1 1 calc R . .
Si21 Si 0.74217(10) -0.48937(13) 0.61123(9) 0.0220(4) Uani 1 1 d . . .
C21 C 0.4457(4) -0.6613(5) 0.1742(4) 0.0307(18) Uani 1 1 d . . .
H21A H 0.4049 -0.6993 0.1530 0.037 Uiso 1 1 calc R . .
Si22 Si 0.68733(11) -0.29283(14) 0.53716(9) 0.0274(5) Uani 1 1 d . . .
C22 C 0.4566(3) -0.6127(5) 0.2320(4) 0.0240(16) Uani 1 1 d . . .
H22A H 0.4238 -0.6192 0.2516 0.029 Uiso 1 1 calc R . .
C23 C 0.5147(3) -0.5533(4) 0.2636(3) 0.0180(15) Uani 1 1 d . . .
C24 C 0.6049(4) -0.5971(5) 0.1420(3) 0.0246(16) Uani 1 1 d . . .
H24A H 0.6462 -0.5586 0.1714 0.029 Uiso 1 1 calc R . .
C25 C 0.6279(4) -0.7045(5) 0.1328(4) 0.038(2) Uani 1 1 d . . .
H25A H 0.6467 -0.7389 0.1760 0.057 Uiso 1 1 calc R . .
H25B H 0.6631 -0.7003 0.1141 0.057 Uiso 1 1 calc R . .
H25C H 0.5885 -0.7427 0.1024 0.057 Uiso 1 1 calc R . .
C26 C 0.5761(5) -0.5442(6) 0.0741(4) 0.049(2) Uani 1 1 d . . .
H26A H 0.5620 -0.4751 0.0795 0.073 Uiso 1 1 calc R . .
H26B H 0.5364 -0.5821 0.0439 0.073 Uiso 1 1 calc R . .
H26C H 0.6114 -0.5416 0.0555 0.073 Uiso 1 1 calc R . .
C27 C 0.5220(3) -0.4978(5) 0.3265(3) 0.0252(16) Uani 1 1 d . . .
H27A H 0.5676 -0.4630 0.3439 0.030 Uiso 1 1 calc R . .
C28 C 0.5198(4) -0.5704(5) 0.3800(4) 0.0356(19) Uani 1 1 d . . .
H28A H 0.5557 -0.6218 0.3888 0.053 Uiso 1 1 calc R . .
H28B H 0.4750 -0.6036 0.3646 0.053 Uiso 1 1 calc R . .
H28C H 0.5274 -0.5326 0.4209 0.053 Uiso 1 1 calc R . .
C29 C 0.4661(4) -0.4165(5) 0.3137(4) 0.043(2) Uani 1 1 d . . .
H29A H 0.4677 -0.3690 0.2798 0.064 Uiso 1 1 calc R . .
H29B H 0.4741 -0.3797 0.3551 0.064 Uiso 1 1 calc R . .
H29C H 0.4211 -0.4492 0.2982 0.064 Uiso 1 1 calc R . .
C101 C 0.6576(4) -0.7376(5) 0.3239(3) 0.0276(17) Uani 1 1 d . . .
H10B H 0.6200 -0.7483 0.3395 0.033 Uiso 1 1 calc R . .
H10C H 0.6416 -0.7139 0.2773 0.033 Uiso 1 1 calc R . .
C102 C 0.7099(3) -0.8104(4) 0.3435(3) 0.0198(15) Uani 1 1 d . . .
H10D H 0.7270 -0.8281 0.3080 0.024 Uiso 1 1 calc R . .
C103 C 0.8542(3) -0.6277(5) 0.4614(3) 0.0209(15) Uani 1 1 d . . .
H10E H 0.8789 -0.5791 0.4441 0.025 Uiso 1 1 calc R . .
H10F H 0.8612 -0.6149 0.5084 0.025 Uiso 1 1 calc R . .
C104 C 0.8556(3) -0.7294(5) 0.4434(3) 0.0198(15) Uani 1 1 d . . .
H10G H 0.8796 -0.7414 0.4126 0.024 Uiso 1 1 calc R . .
C111 C 0.9191(4) -0.9353(5) 0.4906(5) 0.044(2) Uani 1 1 d . . .
H11A H 0.9206 -0.9936 0.5190 0.066 Uiso 1 1 calc R . .
H11B H 0.9648 -0.9051 0.5050 0.066 Uiso 1 1 calc R . .
H11C H 0.9043 -0.9577 0.4443 0.066 Uiso 1 1 calc R . .
C112 C 0.8844(4) -0.8004(5) 0.5857(3) 0.0338(19) Uani 1 1 d . . .
H11D H 0.8522 -0.7500 0.5896 0.051 Uiso 1 1 calc R . .
H11E H 0.9304 -0.7710 0.6012 0.051 Uiso 1 1 calc R . .
H11F H 0.8848 -0.8598 0.6128 0.051 Uiso 1 1 calc R . .
C121 C 0.6398(3) -0.9271(5) 0.4208(4) 0.0305(17) Uani 1 1 d . . .
H12B H 0.6312 -0.8635 0.4395 0.046 Uiso 1 1 calc R . .
H12C H 0.6459 -0.9822 0.4527 0.046 Uiso 1 1 calc R . .
H12D H 0.6008 -0.9423 0.3794 0.046 Uiso 1 1 calc R . .
C122 C 0.7350(4) -1.0346(5) 0.3682(4) 0.0281(17) Uani 1 1 d . . .
H12E H 0.7764 -1.0277 0.3587 0.042 Uiso 1 1 calc R . .
H12F H 0.6959 -1.0503 0.3269 0.042 Uiso 1 1 calc R . .
H12G H 0.7414 -1.0895 0.4003 0.042 Uiso 1 1 calc R . .
C201 C 0.7059(4) -0.6420(5) 0.5074(3) 0.0247(16) Uani 1 1 d . . .
H20B H 0.6710 -0.6946 0.4858 0.030 Uiso 1 1 calc R . .
H20C H 0.7522 -0.6700 0.5321 0.030 Uiso 1 1 calc R . .
C202 C 0.6854(3) -0.5608(5) 0.5382(3) 0.0218(15) Uani 1 1 d . . .
H20D H 0.6365 -0.5638 0.5334 0.026 Uiso 1 1 calc R . .
C203 C 0.6868(4) -0.3534(4) 0.4081(3) 0.0214(15) Uani 1 1 d . . .
H20E H 0.7286 -0.3114 0.4200 0.026 Uiso 1 1 calc R . .
H20F H 0.6550 -0.3464 0.3610 0.026 Uiso 1 1 calc R . .
C204 C 0.6566(4) -0.3585(4) 0.4559(3) 0.0234(16) Uani 1 1 d . . .
H20G H 0.6054 -0.3596 0.4344 0.028 Uiso 1 1 calc R . .
C211 C 0.8336(4) -0.5148(6) 0.6275(4) 0.044(2) Uani 1 1 d . . .
H21B H 0.8424 -0.4982 0.5878 0.066 Uiso 1 1 calc R . .
H21C H 0.8437 -0.5866 0.6385 0.066 Uiso 1 1 calc R . .
H21D H 0.8629 -0.4730 0.6649 0.066 Uiso 1 1 calc R . .
C212 C 0.7236(4) -0.5197(6) 0.6854(4) 0.042(2) Uani 1 1 d . . .
H21E H 0.6753 -0.5056 0.6760 0.063 Uiso 1 1 calc R . .
H21F H 0.7526 -0.4781 0.7230 0.063 Uiso 1 1 calc R . .
H21G H 0.7331 -0.5916 0.6965 0.063 Uiso 1 1 calc R . .
C221 C 0.6100(5) -0.2465(9) 0.5491(4) 0.083(4) Uani 1 1 d . . .
H22B H 0.5803 -0.3041 0.5478 0.125 Uiso 1 1 calc R . .
H22C H 0.5851 -0.1987 0.5135 0.125 Uiso 1 1 calc R . .
H22D H 0.6239 -0.2124 0.5922 0.125 Uiso 1 1 calc R . .
C222 C 0.7438(6) -0.1832(6) 0.5397(5) 0.071(3) Uani 1 1 d . . .
H22E H 0.7847 -0.2075 0.5335 0.107 Uiso 1 1 calc R . .
H22F H 0.7575 -0.1490 0.5828 0.107 Uiso 1 1 calc R . .
H22G H 0.7189 -0.1355 0.5040 0.107 Uiso 1 1 calc R . .

loop_
_atom_site_aniso_label
_atom_site_aniso_U_11
_atom_site_aniso_U_22
_atom_site_aniso_U_33
_atom_site_aniso_U_23
_atom_site_aniso_U_13
_atom_site_aniso_U_12
Al 0.0139(10) 0.0114(9) 0.0123(9) 0.0001(8) 0.0041(8) -0.0008(8)
Pd1 0.0202(3) 0.0133(2) 0.0148(3) 0.0019(2) 0.0063(2) 0.0029(2)
N1 0.013(3) 0.018(3) 0.015(3) 0.003(2) 0.004(2) 0.001(2)
C1 0.022(4) 0.011(3) 0.017(3) -0.003(3) 0.008(3) -0.005(3)
O1 0.022(3) 0.027(3) 0.022(3) 0.008(2) 0.004(2) -0.003(2)
Pd2 0.0238(3) 0.0144(3) 0.0136(3) 0.0009(2) 0.0081(2) 0.0029(2)
N2 0.018(3) 0.010(3) 0.018(3) 0.004(2) 0.008(2) 0.000(2)
C2 0.022(4) 0.010(3) 0.018(3) 0.003(3) 0.006(3) 0.000(3)
O2 0.060(4) 0.022(3) 0.016(3) -0.003(2) -0.004(2) 0.003(2)
C3 0.017(4) 0.015(3) 0.015(3) -0.002(3) 0.005(3) -0.001(3)
C4 0.026(4) 0.025(4) 0.032(4) 0.014(3) 0.009(3) 0.000(3)
C5 0.017(4) 0.018(4) 0.031(4) 0.006(3) 0.003(3) 0.003(3)
C6 0.011(3) 0.021(3) 0.028(4) 0.008(3) 0.007(3) 0.002(3)
C7 0.020(4) 0.023(4) 0.042(5) 0.013(4) 0.007(3) -0.002(3)
C8 0.017(4) 0.042(5) 0.043(5) 0.019(4) -0.003(4) -0.011(4)
C9 0.026(5) 0.050(5) 0.067(6) 0.025(5) 0.023(4) 0.016(4)
C10 0.028(5) 0.042(5) 0.040(5) 0.012(4) 0.019(4) 0.009(4)
Si11 0.0177(10) 0.0177(9) 0.0224(10) 0.0035(8) 0.0042(8) 0.0034(8)
C11 0.030(4) 0.026(4) 0.028(4) 0.014(3) 0.016(3) 0.008(3)
Si12 0.0179(10) 0.0178(9) 0.0210(10) 0.0037(8) 0.0066(8) 0.0025(8)
C12 0.025(4) 0.025(4) 0.044(5) -0.001(4) -0.005(4) -0.010(3)
C13 0.056(6) 0.041(5) 0.029(5) -0.007(4) -0.006(4) 0.011(4)
C14 0.043(6) 0.029(5) 0.111(9) -0.007(5) -0.002(6) -0.016(4)
C15 0.028(4) 0.024(4) 0.031(4) 0.011(3) 0.020(3) 0.009(3)
C16 0.051(5) 0.034(4) 0.039(5) 0.003(4) 0.025(4) 0.013(4)
C17 0.053(6) 0.039(5) 0.041(5) 0.011(4) 0.030(4) 0.019(4)
C18 0.013(4) 0.017(3) 0.019(4) 0.005(3) -0.002(3) 0.004(3)
C19 0.020(4) 0.012(3) 0.018(4) 0.003(3) -0.003(3) 0.001(3)
C20 0.036(4) 0.013(3) 0.020(4) 0.000(3) -0.008(3) -0.001(3)
Si21 0.0319(11) 0.0199(10) 0.0142(9) 0.0012(8) 0.0088(8) 0.0026(9)
C21 0.020(4) 0.018(4) 0.040(5) 0.003(4) -0.003(3) -0.010(3)
Si22 0.0458(14) 0.0200(10) 0.0182(10) 0.0003(8) 0.0143(10) 0.0090(9)
C22 0.016(4) 0.014(3) 0.038(4) 0.001(3) 0.006(3) -0.001(3)
C23 0.011(3) 0.012(3) 0.027(4) 0.008(3) 0.002(3) 0.004(3)
C24 0.033(4) 0.023(4) 0.014(4) -0.005(3) 0.004(3) -0.004(3)
C25 0.054(6) 0.030(4) 0.040(5) -0.004(4) 0.029(4) 0.004(4)
C26 0.063(6) 0.042(5) 0.037(5) 0.011(4) 0.015(4) -0.001(4)
C27 0.016(4) 0.026(4) 0.037(4) -0.009(4) 0.014(3) -0.007(3)
C28 0.037(5) 0.037(4) 0.038(5) -0.001(4) 0.020(4) -0.002(4)
C29 0.040(5) 0.027(4) 0.069(6) -0.008(4) 0.030(5) -0.004(4)
C101 0.035(4) 0.019(4) 0.018(4) -0.004(3) -0.002(3) -0.004(3)
C102 0.026(4) 0.017(3) 0.011(3) -0.002(3) 0.002(3) -0.001(3)
C103 0.015(4) 0.026(4) 0.017(4) 0.007(3) 0.002(3) -0.007(3)
C104 0.013(4) 0.027(4) 0.021(4) 0.003(3) 0.009(3) 0.005(3)
C111 0.027(5) 0.023(4) 0.079(6) 0.001(4) 0.016(4) 0.007(3)
C112 0.041(5) 0.031(4) 0.021(4) 0.012(3) 0.003(3) 0.001(3)
C121 0.024(4) 0.033(4) 0.034(4) -0.004(3) 0.011(3) 0.002(3)
C122 0.035(4) 0.017(3) 0.037(4) 0.000(3) 0.018(4) 0.002(3)
C201 0.034(4) 0.021(4) 0.021(4) 0.005(3) 0.012(3) -0.002(3)
C202 0.026(4) 0.027(4) 0.017(4) 0.004(3) 0.013(3) -0.001(3)
C203 0.033(4) 0.017(3) 0.012(3) 0.000(3) 0.006(3) 0.003(3)
C204 0.031(4) 0.017(4) 0.023(4) 0.006(3) 0.011(3) 0.013(3)
C211 0.031(5) 0.064(6) 0.029(4) -0.011(4) 0.004(4) -0.006(4)
C212 0.058(6) 0.046(5) 0.030(4) -0.006(4) 0.024(4) -0.009(4)
C221 0.088(8) 0.137(10) 0.022(5) -0.013(6) 0.018(5) 0.063(7)
C222 0.138(10) 0.042(5) 0.049(6) -0.022(5) 0.054(6) -0.040(6)

loop_
_geom_bond_atom_site_label_1
_geom_bond_atom_site_label_2
_geom_bond_distance
_geom_bond_site_symmetry_2
_geom_bond_publ_flag
Al N1 1.929(5) . ?
Al N2 1.935(5) . ?
Al Pd1 2.4234(18) . ?
Al Pd2 2.4419(18) . ?
Pd1 C101 2.173(6) . ?
Pd1 C103 2.186(6) . ?
Pd1 C102 2.193(6) . ?
Pd1 C104 2.232(6) . ?
Pd1 Pd2 2.8589(7) . ?
N1 C1 1.340(7) . ?
N1 C6 1.465(8) . ?
C1 C2 1.395(9) . ?
C1 C4 1.509(8) . ?
O1 Si11 1.638(5) . ?
O1 Si12 1.641(5) . ?
Pd2 C203 2.153(6) . ?
Pd2 C204 2.155(6) . ?
Pd2 C201 2.194(6) . ?
Pd2 C202 2.209(6) . ?
N2 C3 1.345(7) . ?
N2 C18 1.462(8) . ?
C2 C3 1.402(8) . ?
O2 Si22 1.627(5) . ?
O2 Si21 1.635(5) . ?
C3 C5 1.519(8) . ?
C6 C7 1.397(9) . ?
C6 C11 1.412(9) . ?
C7 C8 1.417(10) . ?
C7 C12 1.502(10) . ?
C8 C9 1.377(11) . ?
C9 C10 1.379(11) . ?
C10 C11 1.387(10) . ?
Si11 C112 1.853(7) . ?
Si11 C104 1.859(6) . ?
Si11 C111 1.869(7) . ?
C11 C15 1.507(10) . ?
Si12 C102 1.849(6) . ?
Si12 C122 1.856(6) . ?
Si12 C121 1.860(7) . ?
C12 C13 1.519(11) . ?
C12 C14 1.549(10) . ?
C15 C16 1.522(9) . ?
C15 C17 1.542(9) . ?
C18 C19 1.409(9) . ?
C18 C23 1.412(9) . ?
C19 C20 1.400(9) . ?
C19 C24 1.509(9) . ?
C20 C21 1.392(10) . ?
Si21 C202 1.840(7) . ?
Si21 C212 1.851(7) . ?
Si21 C211 1.860(8) . ?
C21 C22 1.351(9) . ?
Si22 C204 1.850(7) . ?
Si22 C221 1.858(9) . ?
Si22 C222 1.864(9) . ?
C22 C23 1.396(9) . ?
C23 C27 1.510(9) . ?
C24 C26 1.533(10) . ?
C24 C25 1.536(9) . ?
C27 C28 1.524(9) . ?
C27 C29 1.540(9) . ?
C101 C102 1.401(9) . ?
C103 C104 1.401(9) . ?
C201 C202 1.420(9) . ?
C203 C204 1.420(9) . ?
